data_7101248
loop_
_publ_author_name
'Sun, Qiaozhen'
'Bai, Yan'
'He, Guangjie'
'Duan, Chunying'
'Lin, Zhihua'
'Meng, Qingjin'

_publ_section_title
;
 Spontaneous resolution of silver double helicates consisting of achiral
 ligands with several aromatic rings
;
_journal_coden_ASTM CHCOFS
_journal_issue 26
_journal_name_full
;
 Chemical Communications (Cambridge, United Kingdom)
;
_journal_page_first 2777
_journal_page_last 2779
_journal_paper_doi 10.1039/b604066g
_journal_year 2006
_chemical_formula_sum 'C52 H40 Ag2 Cl1.67 N12.33 O7.67'
_chemical_formula_weight 1235.12
_space_group_IT_number 154
_symmetry_cell_setting trigonal
_symmetry_space_group_name_Hall 'P 32 2"'
_symmetry_space_group_name_H-M 'P 32 2 1'
_atom_sites_solution_hydrogens geom
_atom_sites_solution_primary direct
_atom_sites_solution_secondary difmap
_audit_creation_method SHELXL-97
_cell_angle_alpha 90.00
_cell_angle_beta 90.00
_cell_angle_gamma 120.00
_cell_formula_units_Z 3
_cell_length_a 15.3556(18)
_cell_length_b 15.3556(18)
_cell_length_c 21.479(5)
_cell_measurement_reflns_used 4874
_cell_measurement_temperature 293(2)
_cell_measurement_theta_max 20.00
_cell_measurement_theta_min 2.43
_cell_volume 4386.1(12)
_computing_cell_refinement 'Bruker SMART'
_computing_data_collection 'Bruker SMART'
_computing_data_reduction 'Bruker SAINT'
_computing_molecular_graphics 'Bruker SHELXTL'
_computing_publication_material 'Bruker SHELXTL'
_computing_structure_refinement 'Bruker SHELXTL'
_computing_structure_solution 'Bruker SHELXTL'
_diffrn_ambient_temperature 293(2)
_diffrn_measured_fraction_theta_full 0.998
_diffrn_measured_fraction_theta_max 0.998
_diffrn_measurement_device_type 'CCD area detector'
_diffrn_measurement_method 'phi and omega scans'
_diffrn_radiation_monochromator graphite
_diffrn_radiation_source 'fine-focus sealed tube'
_diffrn_radiation_type MoK\a
_diffrn_radiation_wavelength 0.71073
_diffrn_reflns_av_R_equivalents 0.0646
_diffrn_reflns_av_sigmaI/netI 0.0511
_diffrn_reflns_limit_h_max 15
_diffrn_reflns_limit_h_min -18
_diffrn_reflns_limit_k_max 18
_diffrn_reflns_limit_k_min -13
_diffrn_reflns_limit_l_max 22
_diffrn_reflns_limit_l_min -25
_diffrn_reflns_number 21961
_diffrn_reflns_theta_full 25.00
_diffrn_reflns_theta_max 25.00
_diffrn_reflns_theta_min 1.80
_exptl_absorpt_coefficient_mu 0.805
_exptl_absorpt_correction_type none
_exptl_crystal_colour pale-yellow
_exptl_crystal_density_diffrn 1.403
_exptl_crystal_density_method 'not measured'
_exptl_crystal_description block
_exptl_crystal_F_000 1866
_exptl_crystal_size_max 0.2
_exptl_crystal_size_mid 0.18
_exptl_crystal_size_min 0.15
_refine_diff_density_max 0.731
_refine_diff_density_min -0.444
_refine_diff_density_rms 0.102
_refine_ls_abs_structure_details 'Flack H D (1983), Acta Cryst. A39, 876-881'
_refine_ls_abs_structure_Flack 0.00(5)
_refine_ls_extinction_method none
_refine_ls_goodness_of_fit_ref 1.031
_refine_ls_hydrogen_treatment constr
_refine_ls_matrix_type full
_refine_ls_number_parameters 352
_refine_ls_number_reflns 5161
_refine_ls_number_restraints 130
_refine_ls_restrained_S_all 1.146
_refine_ls_R_factor_all 0.0791
_refine_ls_R_factor_gt 0.0606
_refine_ls_shift/su_max 0.000
_refine_ls_shift/su_mean 0.000
_refine_ls_structure_factor_coef Fsqd
_refine_ls_weighting_details 'calc w=1/[\s^2^(Fo^2^)+(0.0850P)^2^+0.0000P] where P=(Fo^2^+2Fc^2^)/3'
_refine_ls_weighting_scheme calc
_refine_ls_wR_factor_gt 0.1451
_refine_ls_wR_factor_ref 0.1539
_reflns_number_gt 3796
_reflns_number_total 5161
_reflns_threshold_expression >2sigma(I)
_cod_data_source_file b604066g.txt
_cod_depositor_comments
;
The following automatic conversions were performed:
'_symmetry_cell_setting' value 'Trigonal' changed to 'trigonal' according
to '/home/saulius/struct/CIF-dictionaries/cif_core.dic' dictionary named
'cif_core.dic' version 2.4.1 from 2010-06-29.

Automatic conversion script
Id: cif_fix_enum 1527 2010-12-29 10:47:43Z saulius 
;
_cod_original_sg_symbol_H-M P3(2)21
_cod_database_code 7101248

loop_
_symmetry_equiv_pos_as_xyz
'x, y, z'
'-y, x-y, z+2/3'
'-x+y, -x, z+1/3'
'y, x, -z'
'x-y, -y, -z+1/3'
'-x, -x+y, -z+2/3'

loop_
_atom_site_label
_atom_site_type_symbol
_atom_site_fract_x
_atom_site_fract_y
_atom_site_fract_z
_atom_site_U_iso_or_equiv
_atom_site_adp_type
_atom_site_occupancy
_atom_site_symmetry_multiplicity
_atom_site_calc_flag
_atom_site_refinement_flags
_atom_site_disorder_assembly
_atom_site_disorder_group
Ag1 Ag 0.35687(5) 0.47235(5) 0.03941(3) 0.0823(3) Uani 1 1 d . . .
N1 N 0.2051(5) 0.3372(5) 0.0584(3) 0.0710(18) Uani 1 1 d . . .
N2 N 0.2843(5) 0.3915(4) -0.0606(3) 0.0606(15) Uani 1 1 d . . .
N3 N 0.3112(5) 0.3995(5) -0.1243(3) 0.0632(16) Uani 1 1 d . . .
N4 N 0.5183(5) 0.5992(5) -0.0720(3) 0.0596(16) Uani 1 1 d . . .
N5 N 0.5501(5) 0.5284(4) -0.0738(2) 0.0591(14) Uani 1 1 d . . .
N6 N 0.6355(5) 0.4062(6) -0.0593(3) 0.0650(16) Uani 1 1 d . . .
C1 C 0.1633(8) 0.3082(8) 0.1138(5) 0.091(3) Uani 1 1 d . . .
H1A H 0.2006 0.3406 0.1491 0.109 Uiso 1 1 calc R . .
C2 C 0.0663(9) 0.2313(11) 0.1205(6) 0.120(4) Uani 1 1 d . . .
H2A H 0.0387 0.2132 0.1602 0.143 Uiso 1 1 calc R . .
C3 C 0.0102(12) 0.1814(12) 0.0709(7) 0.162(7) Uani 1 1 d . . .
H3B H -0.0561 0.1300 0.0753 0.195 Uiso 1 1 calc R . .
C4 C 0.0547(9) 0.2094(10) 0.0138(6) 0.133(5) Uani 1 1 d . . .
H4B H 0.0195 0.1755 -0.0217 0.160 Uiso 1 1 calc R . .
C5 C 0.1512(6) 0.2874(7) 0.0091(4) 0.078(2) Uani 1 1 d . . .
C6 C 0.1983(7) 0.3176(6) -0.0514(4) 0.072(2) Uani 1 1 d . . .
H6B H 0.1624 0.2796 -0.0857 0.086 Uiso 1 1 calc R . .
C7 C 0.3818(5) 0.4848(5) -0.1418(3) 0.0555(17) Uani 1 1 d . . .
C8 C 0.4081(6) 0.5003(6) -0.2086(3) 0.0625(18) Uani 1 1 d . . .
C9 C 0.4990(7) 0.5781(7) -0.2276(4) 0.074(2) Uani 1 1 d . . .
H9A H 0.5446 0.6220 -0.1985 0.089 Uiso 1 1 calc R . .
C10 C 0.5228(9) 0.5912(8) -0.2908(4) 0.091(3) Uani 1 1 d . . .
H10A H 0.5842 0.6438 -0.3044 0.109 Uiso 1 1 calc R . .
C11 C 0.4542(11) 0.5253(10) -0.3319(4) 0.102(4) Uani 1 1 d . . .
H11A H 0.4700 0.5335 -0.3741 0.123 Uiso 1 1 calc R . .
C12 C 0.3647(9) 0.4488(8) -0.3140(4) 0.095(3) Uani 1 1 d . . .
H12A H 0.3196 0.4044 -0.3432 0.113 Uiso 1 1 calc R . .
C13 C 0.3416(7) 0.4375(7) -0.2525(3) 0.082(2) Uani 1 1 d . . .
H13A H 0.2789 0.3859 -0.2398 0.098 Uiso 1 1 calc R . .
C14 C 0.4380(6) 0.5763(5) -0.1003(3) 0.0545(17) Uani 1 1 d . . .
C15 C 0.4003(7) 0.6477(6) -0.0996(3) 0.065(2) Uani 1 1 d . . .
C16 C 0.2996(7) 0.6183(7) -0.1108(3) 0.072(2) Uani 1 1 d . . .
H16A H 0.2531 0.5514 -0.1194 0.086 Uiso 1 1 calc R . .
C17 C 0.2702(8) 0.6883(9) -0.1090(4) 0.081(3) Uani 1 1 d . . .
H17A H 0.2026 0.6680 -0.1148 0.097 Uiso 1 1 calc R . .
C18 C 0.3345(12) 0.7841(11) -0.0992(4) 0.104(4) Uani 1 1 d . . .
H18A H 0.3112 0.8296 -0.0997 0.125 Uiso 1 1 calc R . .
C19 C 0.4377(10) 0.8205(7) -0.0878(4) 0.090(3) Uani 1 1 d . . .
H19A H 0.4825 0.8882 -0.0803 0.108 Uiso 1 1 calc R . .
C20 C 0.4671(8) 0.7515(6) -0.0884(3) 0.078(2) Uani 1 1 d . . .
H20A H 0.5346 0.7728 -0.0813 0.093 Uiso 1 1 calc R . .
C21 C 0.6460(6) 0.5673(6) -0.0749(3) 0.063(2) Uani 1 1 d . . .
H21A H 0.6858 0.6368 -0.0778 0.076 Uiso 1 1 calc R . .
C22 C 0.6944(6) 0.5085(7) -0.0718(3) 0.065(2) Uani 1 1 d . . .
C23 C 0.7949(7) 0.5501(8) -0.0796(4) 0.088(3) Uani 1 1 d . . .
H23A H 0.8342 0.6194 -0.0843 0.106 Uiso 1 1 calc R . .
C24 C 0.8414(8) 0.4912(11) -0.0807(4) 0.094(3) Uani 1 1 d . . .
H24A H 0.9094 0.5194 -0.0899 0.113 Uiso 1 1 calc R . .
C25 C 0.7848(9) 0.3943(10) -0.0682(4) 0.092(3) Uani 1 1 d . . .
H25A H 0.8137 0.3537 -0.0659 0.111 Uiso 1 1 calc R . .
C26 C 0.6802(8) 0.3525(8) -0.0584(4) 0.078(3) Uani 1 1 d . . .
H26A H 0.6415 0.2838 -0.0510 0.094 Uiso 1 1 calc R . .
Cl1 Cl 0.7726(2) 0.0000 0.1667 0.0934(9) Uani 1 2 d S . .
O11 O 0.7461(9) 0.0522(8) 0.1255(4) 0.155(4) Uani 1 1 d . . .
O12 O 0.7927(7) -0.0673(8) 0.1336(4) 0.138(3) Uani 1 1 d . . .
Cl2 Cl 0.0000 0.3493(3) -0.1667 0.0828(11) Uani 0.67 2 d SPDU . 1
O21 O 0.0000 0.4453(8) -0.1667 0.139(5) Uiso 0.67 2 d SPDU A 1
O22 O 0.0988(10) 0.3678(13) -0.1810(8) 0.101(3) Uiso 0.33 1 d PDU . 1
O23 O -0.0662(12) 0.3008(12) -0.2198(7) 0.105(3) Uiso 0.33 1 d PDU . 1
O24 O -0.0418(13) 0.2974(12) -0.1096(6) 0.101(3) Uiso 0.33 1 d PDU . 1
N7 N 0.0000 0.3493(3) -0.1667 0.0828(11) Uani 0.33 2 d SPDU . 2
O21' O -0.0883(14) 0.333(2) -0.1818(18) 0.086(4) Uiso 0.17 1 d PDU . 2
O22' O 0.032(2) 0.292(2) -0.1875(15) 0.090(3) Uiso 0.17 1 d PDU . 2
O23' O 0.0562(19) 0.425(2) -0.1312(16) 0.089(4) Uiso 0.17 1 d PDU . 2

loop_
_atom_site_aniso_label
_atom_site_aniso_U_11
_atom_site_aniso_U_22
_atom_site_aniso_U_33
_atom_site_aniso_U_23
_atom_site_aniso_U_13
_atom_site_aniso_U_12
Ag1 0.0684(4) 0.0689(4) 0.0858(4) -0.0031(3) -0.0107(3) 0.0165(3)
N1 0.070(4) 0.077(4) 0.059(4) 0.003(3) 0.005(3) 0.031(4)
N2 0.071(4) 0.050(3) 0.056(4) 0.005(3) 0.003(3) 0.027(3)
N3 0.076(5) 0.066(4) 0.045(3) -0.005(3) -0.006(3) 0.034(4)
N4 0.083(5) 0.053(4) 0.043(3) 0.002(3) 0.001(3) 0.034(4)
N5 0.062(4) 0.059(3) 0.045(3) 0.000(3) -0.005(3) 0.023(3)
N6 0.071(4) 0.075(4) 0.048(3) -0.003(3) 0.000(3) 0.035(4)
C1 0.091(7) 0.096(7) 0.078(6) 0.007(5) 0.019(5) 0.040(6)
C2 0.092(8) 0.137(10) 0.097(8) 0.005(8) 0.032(7) 0.033(8)
C3 0.106(10) 0.154(13) 0.120(10) 0.002(10) 0.026(8) -0.014(9)
C4 0.087(8) 0.124(10) 0.112(9) 0.003(8) 0.019(7) -0.005(7)
C5 0.054(5) 0.070(6) 0.089(6) 0.003(5) -0.004(5) 0.016(4)
C6 0.069(5) 0.063(5) 0.066(5) -0.013(4) -0.008(4) 0.020(5)
C7 0.062(4) 0.047(4) 0.056(4) 0.000(3) -0.005(3) 0.026(4)
C8 0.086(5) 0.063(5) 0.046(4) -0.004(4) -0.002(4) 0.043(4)
C9 0.101(7) 0.067(5) 0.065(5) 0.007(4) 0.015(5) 0.048(5)
C10 0.139(9) 0.098(7) 0.060(6) 0.020(5) 0.025(6) 0.078(7)
C11 0.184(12) 0.127(10) 0.045(5) -0.005(6) 0.001(6) 0.114(10)
C12 0.128(9) 0.092(7) 0.056(5) -0.004(5) -0.002(5) 0.049(7)
C13 0.102(7) 0.085(6) 0.056(5) -0.003(4) -0.001(4) 0.045(6)
C14 0.065(5) 0.053(4) 0.043(4) 0.002(3) 0.007(3) 0.027(4)
C15 0.097(6) 0.066(5) 0.039(4) 0.003(3) 0.003(4) 0.045(5)
C16 0.088(6) 0.087(6) 0.051(4) 0.010(4) 0.005(4) 0.052(5)
C17 0.111(7) 0.091(7) 0.058(5) 0.014(5) 0.021(5) 0.063(7)
C18 0.192(13) 0.115(10) 0.060(5) 0.017(6) 0.017(6) 0.118(11)
C19 0.149(10) 0.063(6) 0.083(6) 0.006(4) 0.011(6) 0.072(7)
C20 0.110(7) 0.070(5) 0.052(4) 0.004(4) -0.002(4) 0.044(5)
C21 0.065(5) 0.055(5) 0.052(4) 0.004(3) 0.007(4) 0.016(4)
C22 0.063(5) 0.074(5) 0.045(4) -0.001(4) 0.001(3) 0.025(4)
C23 0.067(6) 0.103(7) 0.079(6) -0.007(5) -0.016(4) 0.031(6)
C24 0.065(6) 0.149(10) 0.071(5) -0.004(6) 0.001(4) 0.055(7)
C25 0.107(9) 0.135(10) 0.066(5) -0.008(6) -0.006(6) 0.084(8)
C26 0.100(7) 0.093(6) 0.056(5) -0.011(4) -0.009(5) 0.059(6)
Cl1 0.0924(17) 0.107(3) 0.086(2) 0.0011(19) 0.0006(9) 0.0535(13)
O11 0.186(10) 0.156(9) 0.156(8) 0.025(6) -0.020(7) 0.110(8)
O12 0.151(8) 0.184(9) 0.136(6) 0.008(6) 0.018(5) 0.126(7)
Cl2 0.078(2) 0.0859(18) 0.082(2) 0.0017(8) 0.0033(16) 0.0389(10)
N7 0.078(2) 0.0859(18) 0.082(2) 0.0017(8) 0.0033(16) 0.0389(10)

loop_
_atom_type_symbol
_atom_type_description
_atom_type_scat_dispersion_real
_atom_type_scat_dispersion_imag
_atom_type_scat_source
C C 0.0033 0.0016 'International Tables Vol C Tables 4.2.6.8 and 6.1.1.4'
H H 0.0000 0.0000 'International Tables Vol C Tables 4.2.6.8 and 6.1.1.4'
N N 0.0061 0.0033 'International Tables Vol C Tables 4.2.6.8 and 6.1.1.4'
O O 0.0106 0.0060 'International Tables Vol C Tables 4.2.6.8 and 6.1.1.4'
Cl Cl 0.1484 0.1585 'International Tables Vol C Tables 4.2.6.8 and 6.1.1.4'
Ag Ag -0.8971 1.1015 'International Tables Vol C Tables 4.2.6.8 and 6.1.1.4'

loop_
_geom_angle_atom_site_label_1
_geom_angle_atom_site_label_2
_geom_angle_atom_site_label_3
_geom_angle
_geom_angle_site_symmetry_1
_geom_angle_site_symmetry_3
N1 Ag1 N6 127.2(3) . 4
N1 Ag1 N5 140.8(2) . 4
N6 Ag1 N5 73.4(3) 4 4
N1 Ag1 N2 72.1(2) . .
N6 Ag1 N2 122.7(2) 4 .
N5 Ag1 N2 129.0(2) 4 .
C1 N1 C5 117.9(8) . .
C1 N1 Ag1 125.4(6) . .
C5 N1 Ag1 116.5(5) . .
C6 N2 N3 111.2(6) . .
C6 N2 Ag1 109.0(5) . .
N3 N2 Ag1 139.7(5) . .
C7 N3 N2 115.9(6) . .
C14 N4 N5 116.3(6) . .
C21 N5 N4 113.9(6) . .
C21 N5 Ag1 109.9(5) . 4
N4 N5 Ag1 132.0(5) . 4
C26 N6 C22 117.6(7) . .
C26 N6 Ag1 128.8(6) . 4
C22 N6 Ag1 113.6(5) . 4
N1 C1 C2 121.5(10) . .
N1 C1 H1A 119.3 . .
C2 C1 H1A 119.3 . .
C3 C2 C1 121.2(11) . .
C3 C2 H2A 119.4 . .
C1 C2 H2A 119.4 . .
C2 C3 C4 117.1(12) . .
C2 C3 H3B 121.4 . .
C4 C3 H3B 121.4 . .
C3 C4 C5 119.7(12) . .
C3 C4 H4B 120.1 . .
C5 C4 H4B 120.1 . .
N1 C5 C4 122.5(10) . .
N1 C5 C6 117.7(7) . .
C4 C5 C6 119.8(9) . .
N2 C6 C5 124.3(7) . .
N2 C6 H6B 117.8 . .
C5 C6 H6B 117.8 . .
N3 C7 C8 118.5(6) . .
N3 C7 C14 125.4(6) . .
C8 C7 C14 116.0(6) . .
C9 C8 C13 119.0(7) . .
C9 C8 C7 120.5(7) . .
C13 C8 C7 120.5(7) . .
C8 C9 C10 119.8(9) . .
C8 C9 H9A 120.1 . .
C10 C9 H9A 120.1 . .
C11 C10 C9 118.4(10) . .
C11 C10 H10A 120.8 . .
C9 C10 H10A 120.8 . .
C12 C11 C10 122.6(9) . .
C12 C11 H11A 118.7 . .
C10 C11 H11A 118.7 . .
C11 C12 C13 118.6(9) . .
C11 C12 H12A 120.7 . .
C13 C12 H12A 120.7 . .
C12 C13 C8 121.7(9) . .
C12 C13 H13A 119.2 . .
C8 C13 H13A 119.2 . .
N4 C14 C15 118.8(7) . .
N4 C14 C7 124.7(7) . .
C15 C14 C7 116.1(7) . .
C16 C15 C20 117.0(8) . .
C16 C15 C14 122.7(8) . .
C20 C15 C14 120.3(8) . .
C17 C16 C15 119.4(9) . .
C17 C16 H16A 120.3 . .
C15 C16 H16A 120.3 . .
C18 C17 C16 121.9(11) . .
C18 C17 H17A 119.0 . .
C16 C17 H17A 119.0 . .
C17 C18 C19 122.5(9) . .
C17 C18 H18A 118.8 . .
C19 C18 H18A 118.8 . .
C20 C19 C18 116.0(10) . .
C20 C19 H19A 122.0 . .
C18 C19 H19A 122.0 . .
C19 C20 C15 123.2(10) . .
C19 C20 H20A 118.4 . .
C15 C20 H20A 118.4 . .
N5 C21 C22 123.0(7) . .
N5 C21 H21A 118.5 . .
C22 C21 H21A 118.5 . .
C23 C22 N6 120.0(8) . .
C23 C22 C21 121.8(8) . .
N6 C22 C21 118.1(7) . .
C22 C23 C24 121.7(10) . .
C22 C23 H23A 119.1 . .
C24 C23 H23A 119.1 . .
C25 C24 C23 117.5(9) . .
C25 C24 H24A 121.2 . .
C23 C24 H24A 121.2 . .
C24 C25 C26 119.9(10) . .
C24 C25 H25A 120.1 . .
C26 C25 H25A 120.1 . .
N6 C26 C25 123.0(10) . .
N6 C26 H26A 118.5 . .
C25 C26 H26A 118.5 . .
O11 Cl1 O11 108.6(10) 5 .
O11 Cl1 O12 109.8(6) 5 5
O11 Cl1 O12 110.2(6) . 5
O11 Cl1 O12 110.2(6) 5 .
O11 Cl1 O12 109.8(6) . .
O12 Cl1 O12 108.3(8) 5 .
O24 Cl2 O24 141.1(14) 6_554 .
O24 Cl2 O22 49.3(8) 6_554 .
O24 Cl2 O22 115.6(8) . .
O24 Cl2 O22 115.6(8) 6_554 6_554
O24 Cl2 O22 49.3(8) . 6_554
O22 Cl2 O22 141.3(14) . 6_554
O24 Cl2 O23 60.6(8) 6_554 .
O24 Cl2 O23 112.5(8) . .
O22 Cl2 O23 109.4(8) . .
O22 Cl2 O23 63.9(8) 6_554 .
O24 Cl2 O23 112.5(8) 6_554 6_554
O24 Cl2 O23 60.6(8) . 6_554
O22 Cl2 O23 63.9(8) . 6_554
O22 Cl2 O23 109.4(8) 6_554 6_554
O23 Cl2 O23 161.4(13) . 6_554
O24 Cl2 O21 109.5(7) 6_554 .
O24 Cl2 O21 109.5(7) . .
O22 Cl2 O21 109.4(7) . .
O22 Cl2 O21 109.4(7) 6_554 .
O23 Cl2 O21 99.3(7) . .
O23 Cl2 O21 99.3(7) 6_554 .
O24 O22 Cl2 65.2(6) 6_554 .
O24 O22 O23 123.3(9) 6_554 6_554
Cl2 O22 O23 59.0(5) . 6_554
O24 O23 Cl2 58.6(5) 6_554 .
O24 O23 O22 108.0(10) 6_554 6_554
Cl2 O23 O22 57.1(5) . 6_554
O22 O24 Cl2 65.5(6) 6_554 .
O22 O24 O23 125.6(9) 6_554 6_554
Cl2 O24 O23 60.8(5) . 6_554

loop_
_geom_bond_atom_site_label_1
_geom_bond_atom_site_label_2
_geom_bond_distance
_geom_bond_site_symmetry_2
Ag1 N1 2.251(7) .
Ag1 N6 2.266(6) 4
Ag1 N5 2.401(6) 4
Ag1 N2 2.453(6) .
N1 C1 1.319(11) .
N1 C5 1.326(10) .
N2 C6 1.255(10) .
N2 N3 1.417(8) .
N3 C7 1.270(9) .
N4 C14 1.256(9) .
N4 N5 1.397(9) .
N5 C21 1.284(10) .
N5 Ag1 2.401(6) 4
N6 C26 1.312(11) .
N6 C22 1.392(11) .
N6 Ag1 2.266(6) 4
C1 C2 1.369(15) .
C1 H1A 0.9300 .
C2 C3 1.343(17) .
C2 H2A 0.9300 .
C3 C4 1.364(16) .
C3 H3B 0.9300 .
C4 C5 1.366(13) .
C4 H4B 0.9300 .
C5 C6 1.446(11) .
C6 H6B 0.9300 .
C7 C8 1.477(9) .
C7 C14 1.517(10) .
C8 C9 1.369(12) .
C8 C13 1.371(11) .
C9 C10 1.392(12) .
C9 H9A 0.9300 .
C10 C11 1.360(14) .
C10 H10A 0.9300 .
C11 C12 1.342(14) .
C11 H11A 0.9300 .
C12 C13 1.357(12) .
C12 H12A 0.9300 .
C13 H13A 0.9300 .
C14 C15 1.476(11) .
C15 C16 1.398(12) .
C15 C20 1.419(11) .
C16 C17 1.359(13) .
C16 H16A 0.9300 .
C17 C18 1.315(15) .
C17 H17A 0.9300 .
C18 C19 1.413(16) .
C18 H18A 0.9300 .
C19 C20 1.345(12) .
C19 H19A 0.9300 .
C20 H20A 0.9300 .
C21 C22 1.429(11) .
C21 H21A 0.9300 .
C22 C23 1.354(12) .
C23 C24 1.403(15) .
C23 H23A 0.9300 .
C24 C25 1.322(15) .
C24 H24A 0.9300 .
C25 C26 1.416(14) .
C25 H25A 0.9300 .
C26 H26A 0.9300 .
Cl1 O11 1.385(8) 5
Cl1 O11 1.385(8) .
Cl1 O12 1.409(9) 5
Cl1 O12 1.409(8) .
Cl2 O24 1.427(11) 6_554
Cl2 O24 1.427(11) .
Cl2 O22 1.431(11) .
Cl2 O22 1.431(11) 6_554
Cl2 O23 1.460(12) .
Cl2 O23 1.460(12) 6_554
Cl2 O21 1.475(12) .
O22 O24 1.19(2) 6_554
O22 O23 1.53(2) 6_554
O23 O24 1.46(2) 6_554
O23 O22 1.53(2) 6_554
O24 O22 1.19(2) 6_554
O24 O23 1.46(2) 6_554
O21' O23' 0.68(4) 6_554
O22' O22' 1.23(6) 6_554
O23' O21' 0.68(4) 6_554
